data_7022878
loop_
_publ_author_name
'Johnson, Magnus T.'
'D\<zoli\'c, Zoran'
'Cetina, Mario'
'Lahtinen, Manu'
'Ahlquist, M\%arten S G'
'Rissanen, Kari'
'\"Ohrstr\"om, Lars'
'Wendt, Ola F.'

_publ_section_title
;
 Preparation of potentially porous, chiral organometallic materials
 through spontaneous resolution of pincer palladium conformers.
;
_journal_issue 23
_journal_name_full 'Dalton transactions (Cambridge, England : 2003)'
_journal_page_first 8484
_journal_page_last 8491
_journal_paper_doi 10.1039/c3dt50190f
_journal_volume 42
_journal_year 2013
_chemical_compound_source 'synthesis as described'
_chemical_formula_moiety 'C24 H43 Cl P2 Pd'
_chemical_formula_sum 'C24 H43 Cl P2 Pd'
_chemical_formula_weight 535.37
_chemical_melting_point xxx:xxx
_chemical_name_systematic ?
_space_group_IT_number 19
_symmetry_cell_setting orthorhombic
_symmetry_Int_Tables_number 19
_symmetry_space_group_name_Hall 'P 2ac 2ab'
_symmetry_space_group_name_H-M 'P 21 21 21'
_atom_sites_solution_hydrogens geom
_atom_sites_solution_primary direct
_atom_sites_solution_secondary difmap
_audit_creation_date 2010-09-24T21:02:02-00:00
_audit_creation_method 'WinGX routine CIF_UPDATE'
_cell_angle_alpha 90
_cell_angle_beta 90
_cell_angle_gamma 90
_cell_formula_units_Z 4
_cell_length_a 12.9992(4)
_cell_length_b 13.8548(4)
_cell_length_c 14.6295(3)
_cell_measurement_reflns_used 3372
_cell_measurement_temperature 123.0(1)
_cell_measurement_theta_max 28.283
_cell_measurement_theta_min 0.407
_cell_volume 2634.79(12)
_computing_cell_refinement 'HKL Scalepack (Otwinowski & Minor 1997)'
_computing_data_collection 'Collect (Hooft, 1998)'
_computing_data_reduction 'HKL Denzo and Scalepack (Otwinowski & Minor 1997)'
_computing_molecular_graphics 'MERCURY (Macrae et al., 2006)'
_computing_publication_material 'WinGX publication routines (Farrugia, 1999)'
_computing_structure_refinement 'SHELXL-97 (Sheldrick, 2008)'
_computing_structure_solution 'SIR2002 (Giacovazzo, 2003)'
_diffrn_ambient_temperature 123.0(1)
_diffrn_detector 'CCD plate'
_diffrn_detector_area_resol_mean 9
_diffrn_measured_fraction_theta_full 0.997
_diffrn_measured_fraction_theta_max 0.997
_diffrn_measurement_device '95mm CCD camera on \k-goniostat'
_diffrn_measurement_device_type 'Bruker-Nonius Kappa Apex II Diffractometer'
_diffrn_measurement_method 'CCD rotation images, thick slices'
_diffrn_radiation_monochromator 'horizonally mounted graphite crystal'
_diffrn_radiation_probe x-ray
_diffrn_radiation_type Mok\a
_diffrn_radiation_wavelength 0.71073
_diffrn_reflns_av_R_equivalents 0.0276
_diffrn_reflns_av_unetI/netI 0.0473
_diffrn_reflns_limit_h_max 15
_diffrn_reflns_limit_h_min -12
_diffrn_reflns_limit_k_max 16
_diffrn_reflns_limit_k_min -14
_diffrn_reflns_limit_l_max 17
_diffrn_reflns_limit_l_min -13
_diffrn_reflns_number 9818
_diffrn_reflns_theta_full 24.99
_diffrn_reflns_theta_max 24.99
_diffrn_reflns_theta_min 2.56
_diffrn_source 'Enraf Nonius FR590'
_exptl_absorpt_coefficient_mu 0.935
_exptl_absorpt_correction_T_max 0.7457
_exptl_absorpt_correction_T_min 0.6531
_exptl_absorpt_correction_type multi-scan
_exptl_absorpt_process_details
;
Sheldrick, G. M. SADABS 2008/2; University of G\"ottingen: G\"ottingen,
Germany, 2008.
;
_exptl_crystal_colour colourless
_exptl_crystal_density_diffrn 1.35
_exptl_crystal_density_method 'not measured'
_exptl_crystal_description block
_exptl_crystal_F_000 1120
_exptl_crystal_size_max 0.30
_exptl_crystal_size_mid 0.20
_exptl_crystal_size_min 0.20
_refine_diff_density_max 0.882
_refine_diff_density_min -0.398
_refine_diff_density_rms 0.079
_refine_ls_abs_structure_details 'Flack H D (1983), Acta Cryst. A39, 876-881'
_refine_ls_abs_structure_Flack 0.10(4)
_refine_ls_extinction_method none
_refine_ls_goodness_of_fit_ref 0.945
_refine_ls_hydrogen_treatment constr
_refine_ls_matrix_type full
_refine_ls_number_parameters 265
_refine_ls_number_reflns 4565
_refine_ls_number_restraints 0
_refine_ls_restrained_S_all 0.945
_refine_ls_R_factor_all 0.0376
_refine_ls_R_factor_gt 0.0333
_refine_ls_shift/su_max 0.002
_refine_ls_shift/su_mean 0
_refine_ls_structure_factor_coef Fsqd
_refine_ls_weighting_details 'calc w=1/[\s^2^(Fo^2^)+(0.0109P)^2^+8.3082P] where P=(Fo^2^+2Fc^2^)/3'
_refine_ls_weighting_scheme calc
_refine_ls_wR_factor_gt 0.0765
_refine_ls_wR_factor_ref 0.0788
_reflns_number_gt 4219
_reflns_number_total 4565
_reflns_threshold_expression >2\s(I)
_cod_data_source_file c3dt50190f.txt
_cod_data_source_block 4o
_cod_depositor_comments
;
The following automatic conversions were performed:

'_diffrn_radiation_probe' value 'X-ray' changed to 'x-ray' according
to /home/saulius/struct/CIF-dictionaries/cif_core.dic dictionary
named 'cif_core.dic' version 2.4.2 from 2011-04-26.

Automatic conversion script
Id: cif_fix_values 1891 2012-01-12 08:04:46Z andrius 
;
_cod_database_code 7022878

loop_
_symmetry_equiv_pos_as_xyz
'x, y, z'
'-x+1/2, -y, z+1/2'
'x+1/2, -y+1/2, -z'
'-x, y+1/2, -z+1/2'

loop_
_atom_site_label
_atom_site_type_symbol
_atom_site_fract_x
_atom_site_fract_y
_atom_site_fract_z
_atom_site_U_iso_or_equiv
_atom_site_adp_type
_atom_site_occupancy
_atom_site_symmetry_multiplicity
_atom_site_calc_flag
_atom_site_refinement_flags
Pd1 Pd 0.11331(2) 1.00240(2) 0.313606(18) 0.01456(9) Uani 1 1 d .
Cl1 Cl 0.11009(8) 1.12473(7) 0.19533(7) 0.0191(2) Uani 1 1 d .
P1 P 0.28891(7) 0.99456(11) 0.33147(7) 0.0157(2) Uani 1 1 d .
P2 P -0.06221(8) 0.98537(9) 0.32469(7) 0.0160(2) Uani 1 1 d .
C1 C 0.1137(4) 0.8972(3) 0.4094(3) 0.0181(9) Uani 1 1 d .
C2 C 0.2055(3) 0.8730(3) 0.4563(3) 0.0159(9) Uani 1 1 d .
C3 C 0.2066(4) 0.7972(4) 0.5191(3) 0.0229(11) Uani 1 1 d .
H3 H 0.2686 0.7816 0.5501 0.027 Uiso 1 1 calc R
C4 C 0.1183(4) 0.7446(3) 0.5367(3) 0.0288(11) Uani 1 1 d .
H4 H 0.1197 0.6924 0.5788 0.035 Uiso 1 1 calc R
C5 C 0.0280(4) 0.7689(4) 0.4923(3) 0.0268(12) Uani 1 1 d .
H5 H -0.0328 0.7332 0.5047 0.032 Uiso 1 1 calc R
C6 C 0.0244(3) 0.8448(3) 0.4295(3) 0.0190(10) Uani 1 1 d .
C7 C 0.3018(4) 0.9326(3) 0.4415(3) 0.0207(10) Uani 1 1 d .
H7A H 0.3632 0.8903 0.441 0.025 Uiso 1 1 calc R
H7B H 0.3098 0.9803 0.4914 0.025 Uiso 1 1 calc R
C8 C -0.0745(4) 0.8676(3) 0.3811(3) 0.0240(11) Uani 1 1 d .
H8A H -0.1319 0.8692 0.4255 0.029 Uiso 1 1 calc R
H8B H -0.0895 0.8171 0.3351 0.029 Uiso 1 1 calc R
C9 C 0.3596(4) 1.1115(4) 0.3474(3) 0.0260(11) Uani 1 1 d .
C10 C 0.2849(4) 1.1761(4) 0.4032(4) 0.0328(13) Uani 1 1 d .
H10A H 0.3187 1.2374 0.4178 0.049 Uiso 1 1 calc R
H10B H 0.2659 1.143 0.4599 0.049 Uiso 1 1 calc R
H10C H 0.2229 1.1886 0.367 0.049 Uiso 1 1 calc R
C11 C 0.3794(5) 1.1599(4) 0.2556(3) 0.0318(11) Uani 1 1 d .
H11A H 0.4052 1.2254 0.2657 0.048 Uiso 1 1 calc R
H11B H 0.3151 1.1627 0.2207 0.048 Uiso 1 1 calc R
H11C H 0.4306 1.1226 0.2213 0.048 Uiso 1 1 calc R
C12 C 0.4607(4) 1.1013(5) 0.4018(4) 0.0396(15) Uani 1 1 d .
H12A H 0.5084 1.0596 0.3681 0.059 Uiso 1 1 calc R
H12B H 0.4462 1.0726 0.4616 0.059 Uiso 1 1 calc R
H12C H 0.4918 1.1651 0.4101 0.059 Uiso 1 1 calc R
C13 C 0.3524(4) 0.9146(4) 0.2448(3) 0.0241(11) Uani 1 1 d .
C14 C 0.3178(4) 0.9447(4) 0.1493(3) 0.0334(13) Uani 1 1 d .
H14A H 0.3472 0.9005 0.104 0.05 Uiso 1 1 calc R
H14B H 0.3414 1.0106 0.1367 0.05 Uiso 1 1 calc R
H14C H 0.2426 0.9424 0.1457 0.05 Uiso 1 1 calc R
C15 C 0.4704(4) 0.9139(4) 0.2509(4) 0.0330(14) Uani 1 1 d .
H15A H 0.4982 0.869 0.2054 0.05 Uiso 1 1 calc R
H15B H 0.4914 0.8934 0.3122 0.05 Uiso 1 1 calc R
H15C H 0.4967 0.979 0.2388 0.05 Uiso 1 1 calc R
C16 C 0.3127(4) 0.8114(4) 0.2621(4) 0.0329(13) Uani 1 1 d .
H16A H 0.2374 0.8117 0.2634 0.049 Uiso 1 1 calc R
H16B H 0.339 0.7882 0.321 0.049 Uiso 1 1 calc R
H16C H 0.3367 0.7687 0.2132 0.049 Uiso 1 1 calc R
C17 C -0.1188(4) 1.0764(3) 0.4057(3) 0.0225(10) Uani 1 1 d .
C18 C -0.2354(4) 1.0713(4) 0.4145(4) 0.0307(12) Uani 1 1 d .
H18A H -0.256 1.005 0.4289 0.046 Uiso 1 1 calc R
H18B H -0.2672 1.0912 0.3568 0.046 Uiso 1 1 calc R
H18C H -0.2581 1.1146 0.4636 0.046 Uiso 1 1 calc R
C19 C -0.0850(4) 1.1770(4) 0.3744(4) 0.0304(13) Uani 1 1 d .
H19A H -0.1101 1.1888 0.3122 0.046 Uiso 1 1 calc R
H19B H -0.0097 1.181 0.3751 0.046 Uiso 1 1 calc R
H19C H -0.1135 1.2258 0.4158 0.046 Uiso 1 1 calc R
C20 C -0.0700(4) 1.0564(4) 0.5001(3) 0.0316(12) Uani 1 1 d .
H20A H -0.089 1.1081 0.5426 0.047 Uiso 1 1 calc R
H20B H 0.0051 1.0541 0.494 0.047 Uiso 1 1 calc R
H20C H -0.095 0.9945 0.5235 0.047 Uiso 1 1 calc R
C21 C -0.1397(3) 0.9720(3) 0.2168(3) 0.0232(11) Uani 1 1 d .
C22 C -0.2410(4) 0.9172(4) 0.2322(4) 0.0316(13) Uani 1 1 d .
H22A H -0.2843 0.9534 0.275 0.047 Uiso 1 1 calc R
H22B H -0.2262 0.8532 0.2575 0.047 Uiso 1 1 calc R
H22C H -0.2772 0.9101 0.1738 0.047 Uiso 1 1 calc R
C23 C -0.1621(4) 1.0701(4) 0.1722(3) 0.0309(12) Uani 1 1 d .
H23A H -0.1901 1.0599 0.1107 0.046 Uiso 1 1 calc R
H23B H -0.0983 1.1075 0.168 0.046 Uiso 1 1 calc R
H23C H -0.2123 1.1055 0.2093 0.046 Uiso 1 1 calc R
C24 C -0.0709(4) 0.9120(4) 0.1534(4) 0.0361(13) Uani 1 1 d .
H24A H -0.1072 0.8997 0.0959 0.054 Uiso 1 1 calc R
H24B H -0.0543 0.8505 0.183 0.054 Uiso 1 1 calc R
H24C H -0.0073 0.9475 0.1409 0.054 Uiso 1 1 calc R

loop_
_atom_site_aniso_label
_atom_site_aniso_U_11
_atom_site_aniso_U_22
_atom_site_aniso_U_33
_atom_site_aniso_U_23
_atom_site_aniso_U_13
_atom_site_aniso_U_12
Pd1 0.01358(14) 0.01454(15) 0.01555(14) 0.00266(16) -0.00017(13) 0.00045(19)
Cl1 0.0121(4) 0.0197(5) 0.0256(5) 0.0179(4) 0.0025(5) 0.0016(4)
P1 0.0135(5) 0.0168(6) 0.0168(5) 0.0014(6) -0.0015(4) -0.0004(6)
P2 0.0142(5) 0.0170(6) 0.0170(5) -0.0003(5) -0.0003(4) -0.0006(5)
C1 0.022(2) 0.018(2) 0.0148(19) 0.0002(16) -0.001(2) -0.001(2)
C2 0.019(2) 0.016(2) 0.013(2) -0.0003(18) 0.0004(18) -0.0001(19)
C3 0.027(3) 0.026(3) 0.016(2) 0.004(2) -0.003(2) 0.006(2)
C4 0.039(3) 0.021(2) 0.027(2) 0.0087(19) -0.003(3) 0.000(3)
C5 0.026(3) 0.026(3) 0.029(3) 0.006(2) 0.001(2) -0.007(2)
C6 0.020(2) 0.016(2) 0.021(2) 0.0012(19) -0.003(2) -0.0010(18)
C7 0.020(2) 0.025(3) 0.017(2) 0.005(2) -0.003(2) 0.003(2)
C8 0.019(2) 0.019(3) 0.034(3) 0.003(2) -0.003(2) -0.007(2)
C9 0.025(3) 0.024(3) 0.029(2) -0.001(2) -0.007(2) -0.009(2)
C10 0.041(3) 0.024(3) 0.033(3) -0.002(2) -0.003(3) -0.008(3)
C11 0.031(3) 0.026(3) 0.038(3) 0.007(2) 0.002(3) -0.009(3)
C12 0.027(3) 0.047(4) 0.045(3) 0.005(3) -0.013(3) -0.016(3)
C13 0.018(2) 0.030(3) 0.024(2) 0.000(2) 0.005(2) 0.004(2)
C14 0.039(3) 0.041(3) 0.020(2) -0.002(2) 0.001(2) 0.012(3)
C15 0.018(3) 0.045(4) 0.036(3) 0.009(3) 0.005(2) 0.013(2)
C16 0.040(3) 0.023(3) 0.036(3) -0.007(2) 0.007(3) 0.005(2)
C17 0.019(2) 0.027(2) 0.022(2) -0.0070(18) -0.001(2) 0.001(2)
C18 0.023(3) 0.036(3) 0.033(3) -0.003(2) 0.006(2) 0.004(2)
C19 0.029(3) 0.028(3) 0.035(3) -0.005(2) 0.001(2) 0.004(2)
C20 0.039(3) 0.036(3) 0.020(2) -0.007(2) 0.001(2) 0.006(3)
C21 0.023(3) 0.026(3) 0.021(2) -0.0025(18) -0.0031(18) -0.0002(18)
C22 0.026(3) 0.036(3) 0.033(3) -0.007(2) -0.011(2) -0.001(2)
C23 0.030(3) 0.037(3) 0.026(3) 0.004(2) -0.010(2) 0.004(2)
C24 0.036(3) 0.044(3) 0.028(3) -0.013(2) -0.001(2) 0.002(3)

loop_
_atom_type_symbol
_atom_type_description
_atom_type_scat_dispersion_real
_atom_type_scat_dispersion_imag
_atom_type_scat_source
C C 0.0033 0.0016 'International Tables Vol C Tables 4.2.6.8 and 6.1.1.4'
H H 0 0 'International Tables Vol C Tables 4.2.6.8 and 6.1.1.4'
P P 0.1023 0.0942 'International Tables Vol C Tables 4.2.6.8 and 6.1.1.4'
Cl Cl 0.1484 0.1585 'International Tables Vol C Tables 4.2.6.8 and 6.1.1.4'
Pd Pd -0.9988 1.0072 'International Tables Vol C Tables 4.2.6.8 and 6.1.1.4'

loop_
_geom_angle_atom_site_label_1
_geom_angle_atom_site_label_2
_geom_angle_atom_site_label_3
_geom_angle
C1 Pd1 P2 83.10(15)
C1 Pd1 P1 83.36(15)
P2 Pd1 P1 166.37(4)
C1 Pd1 Cl1 178.10(13)
P2 Pd1 Cl1 96.03(4)
P1 Pd1 Cl1 97.55(4)
C7 P1 C9 104.5(2)
C7 P1 C13 106.1(2)
C9 P1 C13 112.2(2)
C7 P1 Pd1 102.29(15)
C9 P1 Pd1 117.35(16)
C13 P1 Pd1 112.81(16)
C8 P2 C21 104.0(2)
C8 P2 C17 106.2(2)
C21 P2 C17 112.7(2)
C8 P2 Pd1 102.08(16)
C21 P2 Pd1 118.82(14)
C17 P2 Pd1 111.33(17)
C2 C1 C6 118.3(4)
C2 C1 Pd1 120.6(3)
C6 C1 Pd1 121.1(3)
C3 C2 C1 120.4(4)
C3 C2 C7 119.7(4)
C1 C2 C7 119.8(4)
C4 C3 C2 120.7(4)
C4 C3 H3 119.6
C2 C3 H3 119.6
C3 C4 C5 119.2(4)
C3 C4 H4 120.4
C5 C4 H4 120.4
C4 C5 C6 121.4(5)
C4 C5 H5 119.3
C6 C5 H5 119.3
C5 C6 C1 120.0(4)
C5 C6 C8 119.8(4)
C1 C6 C8 120.1(4)
C2 C7 P1 107.8(3)
C2 C7 H7A 110.2
P1 C7 H7A 110.2
C2 C7 H7B 110.2
P1 C7 H7B 110.2
H7A C7 H7B 108.5
C6 C8 P2 108.9(3)
C6 C8 H8A 109.9
P2 C8 H8A 109.9
C6 C8 H8B 109.9
P2 C8 H8B 109.9
H8A C8 H8B 108.3
C11 C9 C12 110.6(4)
C11 C9 C10 108.4(4)
C12 C9 C10 108.3(4)
C11 C9 P1 110.7(3)
C12 C9 P1 113.7(4)
C10 C9 P1 104.9(3)
C9 C10 H10A 109.5
C9 C10 H10B 109.5
H10A C10 H10B 109.5
C9 C10 H10C 109.5
H10A C10 H10C 109.5
H10B C10 H10C 109.5
C9 C11 H11A 109.5
C9 C11 H11B 109.5
H11A C11 H11B 109.5
C9 C11 H11C 109.5
H11A C11 H11C 109.5
H11B C11 H11C 109.5
C9 C12 H12A 109.5
C9 C12 H12B 109.5
H12A C12 H12B 109.5
C9 C12 H12C 109.5
H12A C12 H12C 109.5
H12B C12 H12C 109.5
C15 C13 C14 110.4(4)
C15 C13 C16 108.6(4)
C14 C13 C16 107.8(4)
C15 C13 P1 113.8(4)
C14 C13 P1 109.2(3)
C16 C13 P1 106.8(3)
C13 C14 H14A 109.5
C13 C14 H14B 109.5
H14A C14 H14B 109.5
C13 C14 H14C 109.5
H14A C14 H14C 109.5
H14B C14 H14C 109.5
C13 C15 H15A 109.5
C13 C15 H15B 109.5
H15A C15 H15B 109.5
C13 C15 H15C 109.5
H15A C15 H15C 109.5
H15B C15 H15C 109.5
C13 C16 H16A 109.5
C13 C16 H16B 109.5
H16A C16 H16B 109.5
C13 C16 H16C 109.5
H16A C16 H16C 109.5
H16B C16 H16C 109.5
C18 C17 C19 110.7(4)
C18 C17 C20 108.9(4)
C19 C17 C20 108.2(4)
C18 C17 P2 114.3(3)
C19 C17 P2 108.1(3)
C20 C17 P2 106.4(3)
C17 C18 H18A 109.5
C17 C18 H18B 109.5
H18A C18 H18B 109.5
C17 C18 H18C 109.5
H18A C18 H18C 109.5
H18B C18 H18C 109.5
C17 C19 H19A 109.5
C17 C19 H19B 109.5
H19A C19 H19B 109.5
C17 C19 H19C 109.5
H19A C19 H19C 109.5
H19B C19 H19C 109.5
C17 C20 H20A 109.5
C17 C20 H20B 109.5
H20A C20 H20B 109.5
C17 C20 H20C 109.5
H20A C20 H20C 109.5
H20B C20 H20C 109.5
C24 C21 C22 108.7(4)
C24 C21 C23 109.5(4)
C22 C21 C23 109.7(4)
C24 C21 P2 104.4(3)
C22 C21 P2 112.6(3)
C23 C21 P2 111.8(3)
C21 C22 H22A 109.5
C21 C22 H22B 109.5
H22A C22 H22B 109.5
C21 C22 H22C 109.5
H22A C22 H22C 109.5
H22B C22 H22C 109.5
C21 C23 H23A 109.5
C21 C23 H23B 109.5
H23A C23 H23B 109.5
C21 C23 H23C 109.5
H23A C23 H23C 109.5
H23B C23 H23C 109.5
C21 C24 H24A 109.5
C21 C24 H24B 109.5
H24A C24 H24B 109.5
C21 C24 H24C 109.5
H24A C24 H24C 109.5
H24B C24 H24C 109.5

loop_
_geom_bond_atom_site_label_1
_geom_bond_atom_site_label_2
_geom_bond_distance
Pd1 C1 2.022(4)
Pd1 P2 2.2995(11)
Pd1 P1 2.3002(10)
Pd1 Cl1 2.4224(9)
P1 C7 1.832(4)
P1 C9 1.877(5)
P1 C13 1.876(5)
P2 C8 1.836(5)
P2 C21 1.881(4)
P2 C17 1.880(4)
C1 C2 1.417(6)
C1 C6 1.401(6)
C2 C3 1.395(7)
C2 C7 1.515(6)
C3 C4 1.383(7)
C3 H3 0.95
C4 C5 1.384(7)
C4 H4 0.95
C5 C6 1.397(7)
C5 H5 0.95
C6 C8 1.501(6)
C7 H7A 0.99
C7 H7B 0.99
C8 H8A 0.99
C8 H8B 0.99
C9 C11 1.523(7)
C9 C12 1.543(7)
C9 C10 1.553(7)
C10 H10A 0.98
C10 H10B 0.98
C10 H10C 0.98
C11 H11A 0.98
C11 H11B 0.98
C11 H11C 0.98
C12 H12A 0.98
C12 H12B 0.98
C12 H12C 0.98
C13 C15 1.536(7)
C13 C14 1.526(7)
C13 C16 1.541(7)
C14 H14A 0.98
C14 H14B 0.98
C14 H14C 0.98
C15 H15A 0.98
C15 H15B 0.98
C15 H15C 0.98
C16 H16A 0.98
C16 H16B 0.98
C16 H16C 0.98
C17 C18 1.523(7)
C17 C19 1.532(7)
C17 C20 1.545(6)
C18 H18A 0.98
C18 H18B 0.98
C18 H18C 0.98
C19 H19A 0.98
C19 H19B 0.98
C19 H19C 0.98
C20 H20A 0.98
C20 H20B 0.98
C20 H20C 0.98
C21 C24 1.533(7)
C21 C22 1.537(7)
C21 C23 1.536(6)
C22 H22A 0.98
C22 H22B 0.98
C22 H22C 0.98
C23 H23A 0.98
C23 H23B 0.98
C23 H23C 0.98
C24 H24A 0.98
C24 H24B 0.98
C24 H24C 0.98

loop_
_geom_torsion_atom_site_label_1
_geom_torsion_atom_site_label_2
_geom_torsion_atom_site_label_3
_geom_torsion_atom_site_label_4
_geom_torsion
C1 Pd1 P1 C7 -18.1(2)
P2 Pd1 P1 C7 -11.1(3)
Cl1 Pd1 P1 C7 163.57(17)
C1 Pd1 P1 C9 -131.8(2)
P2 Pd1 P1 C9 -124.7(2)
Cl1 Pd1 P1 C9 49.92(17)
C1 Pd1 P1 C13 95.4(2)
P2 Pd1 P1 C13 102.5(2)
Cl1 Pd1 P1 C13 -82.88(18)
C1 Pd1 P2 C8 -17.3(2)
P1 Pd1 P2 C8 -24.3(3)
Cl1 Pd1 P2 C8 161.02(17)
C1 Pd1 P2 C21 -130.9(2)
P1 Pd1 P2 C21 -138.0(2)
Cl1 Pd1 P2 C21 47.37(17)
C1 Pd1 P2 C17 95.7(2)
P1 Pd1 P2 C17 88.6(2)
Cl1 Pd1 P2 C17 -86.03(16)
P2 Pd1 C1 C2 -168.8(3)
P1 Pd1 C1 C2 9.6(3)
P2 Pd1 C1 C6 12.9(3)
P1 Pd1 C1 C6 -168.7(4)
C6 C1 C2 C3 1.5(6)
Pd1 C1 C2 C3 -176.8(3)
C6 C1 C2 C7 -175.7(4)
Pd1 C1 C2 C7 6.0(6)
C1 C2 C3 C4 -0.1(7)
C7 C2 C3 C4 177.1(4)
C2 C3 C4 C5 -1.0(7)
C3 C4 C5 C6 0.6(8)
C4 C5 C6 C1 0.9(7)
C4 C5 C6 C8 178.7(5)
C2 C1 C6 C5 -1.9(6)
Pd1 C1 C6 C5 176.4(4)
C2 C1 C6 C8 -179.7(4)
Pd1 C1 C6 C8 -1.4(6)
C3 C2 C7 P1 160.7(4)
C1 C2 C7 P1 -22.0(5)
C9 P1 C7 C2 147.9(3)
C13 P1 C7 C2 -93.4(3)
Pd1 P1 C7 C2 25.0(3)
C5 C6 C8 P2 167.2(4)
C1 C6 C8 P2 -15.0(5)
C21 P2 C8 C6 145.3(3)
C17 P2 C8 C6 -95.6(4)
Pd1 P2 C8 C6 21.1(4)
C7 P1 C9 C11 165.6(4)
C13 P1 C9 C11 51.1(4)
Pd1 P1 C9 C11 -82.0(4)
C7 P1 C9 C12 40.4(4)
C13 P1 C9 C12 -74.1(4)
Pd1 P1 C9 C12 152.8(3)
C7 P1 C9 C10 -77.8(3)
C13 P1 C9 C10 167.7(3)
Pd1 P1 C9 C10 34.7(4)
C7 P1 C13 C15 -73.0(4)
C9 P1 C13 C15 40.5(4)
Pd1 P1 C13 C15 175.8(3)
C7 P1 C13 C14 163.2(4)
C9 P1 C13 C14 -83.3(4)
Pd1 P1 C13 C14 51.9(4)
C7 P1 C13 C16 46.8(4)
C9 P1 C13 C16 160.4(3)
Pd1 P1 C13 C16 -64.4(4)
C8 P2 C17 C18 -71.3(4)
C21 P2 C17 C18 42.0(4)
Pd1 P2 C17 C18 178.4(3)
C8 P2 C17 C19 165.0(3)
C21 P2 C17 C19 -81.7(4)
Pd1 P2 C17 C19 54.7(4)
C8 P2 C17 C20 49.0(4)
C21 P2 C17 C20 162.3(3)
Pd1 P2 C17 C20 -61.3(4)
C8 P2 C21 C24 -76.5(4)
C17 P2 C21 C24 168.9(3)
Pd1 P2 C21 C24 36.1(4)
C8 P2 C21 C22 41.3(4)
C17 P2 C21 C22 -73.3(4)
Pd1 P2 C21 C22 153.9(3)
C8 P2 C21 C23 165.3(3)
C17 P2 C21 C23 50.7(4)
Pd1 P2 C21 C23 -82.1(3)
